data_4110614
loop_
_publ_author_name
'Naokazu Kano'
'Fuminori Komatsu'
'Masaki Yamamura'
'Takayuki Kawashima'

_publ_contact_author_address
;
Department of Chemistry, Graduate School of Science,
The University of Tokyo,
7-3-1 Hongo, Bunkyo-ku, Tokyo, 113-0033, Japan
;
_publ_contact_author_email takayuki@chem.s.u-tokyo.ac.jp
_publ_contact_author_fax +81-5800-6899
_publ_contact_author_name 'Takayuki Kawashima'
_publ_contact_author_phone +81-5800-6899
_publ_section_title
;
 Reversible Photoswitching of the Coordination Numbers of Silicon in
 Organosilicon Compounds Bearing a 2-(Phenylazo)phenyl Group
;
_journal_name_full 'Journal of the American Chemical Society'
_journal_page_first 7097
_journal_page_last 7109
_journal_paper_doi 10.1021/ja060926s
_journal_volume 128
_journal_year 2006
_chemical_formula_moiety 'C12 H9 F3 N2 Si'
_chemical_formula_sum 'C12 H9 F3 N2 Si'
_chemical_formula_weight 266.30
_chemical_melting_point 324(1)
_chemical_name_common Trifluorosilane
_chemical_name_systematic
; 
Trifluoro[2-(phenylazo)phenyl]silane
;
_space_group_IT_number 2
_symmetry_cell_setting triclinic
_symmetry_space_group_name_Hall '-P 1'
_symmetry_space_group_name_H-M 'P -1'
_atom_sites_solution_hydrogens geom
_atom_sites_solution_primary direct
_atom_sites_solution_secondary difmap
_audit_creation_method SHELXL-97
_cell_angle_alpha 78.244(7)
_cell_angle_beta 70.599(6)
_cell_angle_gamma 85.024(3)
_cell_formula_units_Z 2
_cell_length_a 8.235(2)
_cell_length_b 8.5166(10)
_cell_length_c 9.2310(10)
_cell_measurement_reflns_used 1913
_cell_measurement_temperature 293(2)
_cell_measurement_theta_max 27.1016
_cell_measurement_theta_min 2.4420
_cell_volume 597.71(18)
_computing_cell_refinement 'CrystalClear (Rigaku Corp., 2000)'
_computing_data_collection 'CrystalClear (Rigaku Corp., 2000)'
_computing_data_reduction 'CrystalClear (Rigaku Corp., 2000)'
_computing_molecular_graphics 'ORTEP-3 for Windows ver 1.08 (Farrugia, 1997-2005)'
_computing_structure_refinement 'SHELXL-97 (Sheldrick, 1997)'
_computing_structure_solution 'SHELXS-97 (Sheldrick, 1990)'
_diffrn_ambient_temperature 293(2)
_diffrn_detector_area_resol_mean 7.3153
_diffrn_measured_fraction_theta_full 0.964
_diffrn_measured_fraction_theta_max 0.964
_diffrn_measurement_details
;
scan:
    Number of images: 360
               Slice: -80.0000 - 100.0000
         Image width: 0.5000
            Exp time: 8.0000
       Rotation axis: Omega
               Omega: 0.0000
                 Chi: 45.0000
                 Phi: 0.0000
                 XTD: 39.9411
              2theta: 10.1202
scan:
    Number of images: 360
               Slice: -80.0000 - 100.0000
         Image width: 0.5000
            Exp time: 8.0000
       Rotation axis: Omega
               Omega: 0.0000
                 Chi: 45.0000
                 Phi: 90.0000
                 XTD: 39.9411
              2theta: 10.1202

;
_diffrn_measurement_device
;
Mercury CCD (2x2 bin mode)
;
_diffrn_measurement_device_details
;
AFC8: Eulerian 3-circle
;
_diffrn_measurement_method dtreqab.ref
_diffrn_orient_matrix_UB_11 ????
_diffrn_orient_matrix_UB_12 ????
_diffrn_orient_matrix_UB_13 ????
_diffrn_orient_matrix_UB_21 ????
_diffrn_orient_matrix_UB_22 ????
_diffrn_orient_matrix_UB_23 ????
_diffrn_orient_matrix_UB_31 ????
_diffrn_orient_matrix_UB_32 ????
_diffrn_orient_matrix_UB_33 ????
_diffrn_radiation_detector CCD
_diffrn_radiation_monochromator graphite
_diffrn_radiation_source 'fine-focus sealed tube'
_diffrn_radiation_type MoK\a
_diffrn_radiation_wavelength 0.71070
_diffrn_reflns_av_R_equivalents 0.0223
_diffrn_reflns_av_sigmaI/netI 0.0285
_diffrn_reflns_limit_h_max 9
_diffrn_reflns_limit_h_min -9
_diffrn_reflns_limit_k_max 10
_diffrn_reflns_limit_k_min -9
_diffrn_reflns_limit_l_max 10
_diffrn_reflns_limit_l_min -10
_diffrn_reflns_number 4782
_diffrn_reflns_reduction_process 'Lp corrections applied'
_diffrn_reflns_theta_full 25.00
_diffrn_reflns_theta_max 25.00
_diffrn_reflns_theta_min 2.44
_diffrn_source_current 40.0000
_diffrn_source_power 2.0000
_diffrn_source_voltage 50.0000
_exptl_absorpt_coefficient_mu 0.217
_exptl_absorpt_correction_T_max 0.9682
_exptl_absorpt_correction_T_min 0.8458
_exptl_absorpt_correction_type multi-scan
_exptl_absorpt_process_details
;
Jacobson, R. (1998) Private communication
;
_exptl_crystal_colour Yellow
_exptl_crystal_density_diffrn 1.480
_exptl_crystal_description Prism
_exptl_crystal_F_000 272
_exptl_crystal_size_max 0.6
_exptl_crystal_size_mid 0.40
_exptl_crystal_size_min 0.15
_refine_diff_density_max 0.210
_refine_diff_density_min -0.179
_refine_diff_density_rms 0.028
_refine_ls_extinction_method none
_refine_ls_goodness_of_fit_ref 1.042
_refine_ls_hydrogen_treatment riding
_refine_ls_matrix_type full
_refine_ls_number_parameters 163
_refine_ls_number_reflns 2022
_refine_ls_number_restraints 0
_refine_ls_restrained_S_all 1.042
_refine_ls_R_factor_all 0.0448
_refine_ls_R_factor_gt 0.0355
_refine_ls_shift/su_max 0.000
_refine_ls_shift/su_mean 0.000
_refine_ls_structure_factor_coef Fsqd
_refine_ls_weighting_details 'calc w=1/[\s^2^(Fo^2^)+(0.0558P)^2^+0.0919P] where P=(Fo^2^+2Fc^2^)/3'
_refine_ls_weighting_scheme calc
_refine_ls_wR_factor_gt 0.0980
_refine_ls_wR_factor_ref 0.1034
_reflns_number_gt 1700
_reflns_number_total 2022
_reflns_threshold_expression >2sigma(I)
_cod_data_source_file ja060926ssi20060208_062322.cif
_cod_data_source_block E4d
_cod_original_cell_volume 597.71(19)
_cod_database_code 4110614

loop_
_symmetry_equiv_pos_as_xyz
'x, y, z'
'-x, -y, -z'

loop_
_atom_site_label
_atom_site_type_symbol
_atom_site_fract_x
_atom_site_fract_y
_atom_site_fract_z
_atom_site_U_iso_or_equiv
_atom_site_adp_type
_atom_site_occupancy
_atom_site_symmetry_multiplicity
_atom_site_calc_flag
_atom_site_refinement_flags
Si1 Si 0.25960(7) 0.28048(6) 0.08413(6) 0.0608(2) Uani 1 1 d .
F1 F 0.16254(17) 0.34913(16) 0.24036(14) 0.0925(4) Uani 1 1 d .
C1 C 0.1672(2) 0.0790(2) 0.13763(19) 0.0542(4) Uani 1 1 d .
C2 C 0.0491(3) 0.0202(3) 0.2824(2) 0.0686(5) Uani 1 1 d .
H1 H 0.0132 0.0838 0.3586 0.082 Uiso 1 1 calc R
C3 C -0.0158(3) -0.1325(3) 0.3143(2) 0.0754(6) Uani 1 1 d .
H2 H -0.0943 -0.1704 0.4119 0.090 Uiso 1 1 calc R
C4 C 0.0343(3) -0.2284(2) 0.2038(2) 0.0717(5) Uani 1 1 d .
H3 H -0.0105 -0.3304 0.2266 0.086 Uiso 1 1 calc R
C5 C 0.1513(2) -0.1736(2) 0.0586(2) 0.0624(5) Uani 1 1 d .
H4 H 0.1859 -0.2380 -0.0169 0.075 Uiso 1 1 calc R
C6 C 0.2160(2) -0.02169(19) 0.02735(19) 0.0515(4) Uani 1 1 d .
N1 N 0.33420(18) 0.03245(16) -0.12361(16) 0.0541(4) Uani 1 1 d .
N2 N 0.38670(17) 0.17070(16) -0.13641(15) 0.0507(3) Uani 1 1 d .
C7 C 0.5006(2) 0.23679(19) -0.28749(19) 0.0530(4) Uani 1 1 d .
C8 C 0.5161(3) 0.1739(2) -0.4180(2) 0.0769(6) Uani 1 1 d .
H5 H 0.4527 0.0852 -0.4089 0.092 Uiso 1 1 calc R
C9 C 0.6256(3) 0.2426(3) -0.5616(2) 0.0895(7) Uani 1 1 d .
H6 H 0.6349 0.2009 -0.6498 0.107 Uiso 1 1 calc R
C10 C 0.7212(3) 0.3727(3) -0.5751(2) 0.0769(6) Uani 1 1 d .
H7 H 0.7973 0.4173 -0.6717 0.092 Uiso 1 1 calc R
C11 C 0.7044(3) 0.4361(3) -0.4466(2) 0.0764(6) Uani 1 1 d .
H8 H 0.7686 0.5244 -0.4561 0.092 Uiso 1 1 calc R
C12 C 0.5924(3) 0.3698(2) -0.3020(2) 0.0663(5) Uani 1 1 d .
H9 H 0.5792 0.4151 -0.2151 0.080 Uiso 1 1 calc R
F2 F 0.20303(15) 0.41507(13) -0.03535(14) 0.0775(4) Uani 1 1 d .
F3 F 0.45037(14) 0.30190(14) 0.07583(13) 0.0764(4) Uani 1 1 d .

loop_
_atom_site_aniso_label
_atom_site_aniso_U_11
_atom_site_aniso_U_22
_atom_site_aniso_U_33
_atom_site_aniso_U_23
_atom_site_aniso_U_13
_atom_site_aniso_U_12
Si1 0.0652(3) 0.0585(3) 0.0605(3) -0.0178(2) -0.0176(2) -0.0061(2)
F1 0.1009(9) 0.0936(9) 0.0827(9) -0.0468(7) -0.0085(7) -0.0130(7)
C1 0.0574(10) 0.0587(10) 0.0461(9) -0.0079(7) -0.0164(7) -0.0048(8)
C2 0.0746(12) 0.0816(13) 0.0473(10) -0.0114(9) -0.0151(9) -0.0098(10)
C3 0.0753(13) 0.0855(15) 0.0544(11) 0.0054(10) -0.0124(9) -0.0215(11)
C4 0.0740(13) 0.0639(12) 0.0722(13) 0.0061(10) -0.0239(10) -0.0198(10)
C5 0.0711(11) 0.0531(10) 0.0617(11) -0.0074(8) -0.0203(9) -0.0071(8)
C6 0.0552(9) 0.0498(9) 0.0485(9) -0.0055(7) -0.0170(7) -0.0027(7)
N1 0.0619(8) 0.0459(8) 0.0511(8) -0.0095(6) -0.0131(7) -0.0023(6)
N2 0.0549(8) 0.0472(7) 0.0500(8) -0.0088(6) -0.0164(6) -0.0032(6)
C7 0.0557(9) 0.0486(9) 0.0508(9) -0.0057(7) -0.0135(7) -0.0030(7)
C8 0.0977(15) 0.0615(11) 0.0601(11) -0.0176(9) -0.0014(10) -0.0227(10)
C9 0.1140(19) 0.0809(15) 0.0560(12) -0.0195(11) 0.0050(12) -0.0230(13)
C10 0.0746(13) 0.0746(13) 0.0629(12) 0.0030(10) -0.0048(10) -0.0107(10)
C11 0.0760(13) 0.0726(13) 0.0749(13) 0.0037(10) -0.0210(11) -0.0269(10)
C12 0.0744(12) 0.0660(11) 0.0601(11) -0.0073(9) -0.0227(9) -0.0161(9)
F2 0.0872(8) 0.0559(6) 0.0890(8) -0.0146(6) -0.0299(6) 0.0079(5)
F3 0.0732(7) 0.0895(8) 0.0772(7) -0.0257(6) -0.0290(6) -0.0152(6)

loop_
_atom_type_symbol
_atom_type_description
_atom_type_scat_dispersion_real
_atom_type_scat_dispersion_imag
_atom_type_scat_source
C C 0.0033 0.0016 'International Tables Vol C Tables 4.2.6.8 and 6.1.1.4'
H H 0.0000 0.0000 'International Tables Vol C Tables 4.2.6.8 and 6.1.1.4'
F F 0.0171 0.0103 'International Tables Vol C Tables 4.2.6.8 and 6.1.1.4'
N N 0.0061 0.0033 'International Tables Vol C Tables 4.2.6.8 and 6.1.1.4'
Si Si 0.0817 0.0704 'International Tables Vol C Tables 4.2.6.8 and 6.1.1.4'

loop_
_geom_angle_atom_site_label_1
_geom_angle_atom_site_label_2
_geom_angle_atom_site_label_3
_geom_angle
F3 Si1 F2 111.61(7)
F3 Si1 F1 98.58(7)
F2 Si1 F1 98.59(7)
F3 Si1 C1 120.47(8)
F2 Si1 C1 120.19(7)
F1 Si1 C1 100.62(7)
F3 Si1 N2 84.15(6)
F2 Si1 N2 82.17(6)
F1 Si1 N2 176.62(6)
C1 Si1 N2 76.21(6)
C2 C1 C6 117.20(16)
C2 C1 Si1 123.74(14)
C6 C1 Si1 119.05(12)
C3 C2 C1 120.59(18)
C3 C2 H1 119.7
C1 C2 H1 119.7
C4 C3 C2 120.88(18)
C4 C3 H2 119.6
C2 C3 H2 119.6
C3 C4 C5 120.07(18)
C3 C4 H3 120.0
C5 C4 H3 120.0
C4 C5 C6 118.93(17)
C4 C5 H4 120.5
C6 C5 H4 120.5
C5 C6 C1 122.33(15)
C5 C6 N1 117.76(15)
C1 C6 N1 119.91(14)
N2 N1 C6 111.71(13)
N1 N2 C7 115.14(13)
N1 N2 Si1 113.05(10)
C7 N2 Si1 131.52(10)
C12 C7 C8 119.78(16)
C12 C7 N2 118.32(15)
C8 C7 N2 121.87(15)
C9 C8 C7 120.01(18)
C9 C8 H5 120.0
C7 C8 H5 120.0
C8 C9 C10 120.1(2)
C8 C9 H6 120.0
C10 C9 H6 120.0
C11 C10 C9 119.94(18)
C11 C10 H7 120.0
C9 C10 H7 120.0
C10 C11 C12 120.43(19)
C10 C11 H8 119.8
C12 C11 H8 119.8
C7 C12 C11 119.70(18)
C7 C12 H9 120.2
C11 C12 H9 120.2

loop_
_geom_bond_atom_site_label_1
_geom_bond_atom_site_label_2
_geom_bond_distance
Si1 F3 1.5720(12)
Si1 F2 1.5750(13)
Si1 F1 1.5991(12)
Si1 C1 1.8433(18)
Si1 N2 2.3030(14)
C1 C2 1.390(2)
C1 C6 1.399(2)
C2 C3 1.387(3)
C2 H1 0.9300
C3 C4 1.370(3)
C3 H2 0.9300
C4 C5 1.381(3)
C4 H3 0.9300
C5 C6 1.381(2)
C5 H4 0.9300
C6 N1 1.420(2)
N1 N2 1.2589(18)
N2 C7 1.430(2)
C7 C12 1.376(2)
C7 C8 1.379(3)
C8 C9 1.376(3)
C8 H5 0.9300
C9 C10 1.376(3)
C9 H6 0.9300
C10 C11 1.362(3)
C10 H7 0.9300
C11 C12 1.384(3)
C11 H8 0.9300
C12 H9 0.9300

loop_
_geom_torsion_atom_site_label_1
_geom_torsion_atom_site_label_2
_geom_torsion_atom_site_label_3
_geom_torsion_atom_site_label_4
_geom_torsion
F3 Si1 C1 C2 105.21(17)
F2 Si1 C1 C2 -107.98(16)
F1 Si1 C1 C2 -1.43(18)
N2 Si1 C1 C2 179.78(17)
F3 Si1 C1 C6 -75.38(15)
F2 Si1 C1 C6 71.43(16)
F1 Si1 C1 C6 177.98(14)
N2 Si1 C1 C6 -0.81(13)
C6 C1 C2 C3 0.2(3)
Si1 C1 C2 C3 179.67(15)
C1 C2 C3 C4 -0.3(3)
C2 C3 C4 C5 0.2(3)
C3 C4 C5 C6 0.0(3)
C4 C5 C6 C1 -0.1(3)
C4 C5 C6 N1 -179.11(16)
C2 C1 C6 C5 0.0(3)
Si1 C1 C6 C5 -179.50(14)
C2 C1 C6 N1 178.98(16)
Si1 C1 C6 N1 -0.5(2)
C5 C6 N1 N2 -178.49(14)
C1 C6 N1 N2 2.4(2)
C6 N1 N2 C7 -177.37(13)
C6 N1 N2 Si1 -2.85(17)
F3 Si1 N2 N1 125.57(12)
F2 Si1 N2 N1 -121.61(12)
C1 Si1 N2 N1 2.20(11)
F3 Si1 N2 C7 -61.06(15)
F2 Si1 N2 C7 51.76(15)
C1 Si1 N2 C7 175.57(16)
N1 N2 C7 C12 -165.97(16)
Si1 N2 C7 C12 20.8(2)
N1 N2 C7 C8 16.0(3)
Si1 N2 C7 C8 -157.22(15)
C12 C7 C8 C9 1.2(3)
N2 C7 C8 C9 179.1(2)
C7 C8 C9 C10 0.8(4)
C8 C9 C10 C11 -1.6(4)
C9 C10 C11 C12 0.4(4)
C8 C7 C12 C11 -2.3(3)
N2 C7 C12 C11 179.63(17)
C10 C11 C12 C7 1.5(3)

loop_
_cod_related_entry_id
_cod_related_entry_database
_cod_related_entry_code
1 ChemSpider 30660403
